data_4333810
loop_
_publ_author_name
'Barry A. Blight'
'R\'emy Guillet-Nicolas'
'Freddy Kleitz'
'Rui-Yao Wang'
'Suning Wang'

_publ_section_title
;
 Luminescent Triarylboron-Functionalized Zinc Carboxylate Metal-Organic
 Framework
;
_journal_name_full 'Inorganic Chemistry'
_journal_page_first 1673
_journal_page_last 1675
_journal_paper_doi 10.1021/ic3020223
_journal_volume 52
_journal_year 2013
_chemical_formula_sum 'C51 H48 B O7 Zn1.5'
_chemical_formula_weight 881.76
_chemical_name_systematic
; 
 ? 
;
_space_group_IT_number 209
_symmetry_cell_setting cubic
_symmetry_space_group_name_Hall 'F 4 2 3'
_symmetry_space_group_name_H-M 'F 4 3 2'
_atom_sites_solution_hydrogens geom
_atom_sites_solution_primary direct
_atom_sites_solution_secondary difmap
_audit_creation_method SHELXL-97
_cell_angle_alpha 90.00
_cell_angle_beta 90.00
_cell_angle_gamma 90.00
_cell_formula_units_Z 32
_cell_length_a 35.497(3)
_cell_length_b 35.497(3)
_cell_length_c 35.497(3)
_cell_measurement_temperature 180(2)
_cell_volume 44728(7)
_computing_structure_refinement 'SHELXL-97 (Sheldrick, 1997)'
_computing_structure_solution 'SHELXS-97 (Sheldrick, 1990)'
_diffrn_ambient_temperature 180(2)
_diffrn_measured_fraction_theta_full 0.993
_diffrn_measured_fraction_theta_max 0.993
_diffrn_radiation_monochromator graphite
_diffrn_radiation_source 'fine-focus sealed tube'
_diffrn_radiation_type MoK\a
_diffrn_radiation_wavelength 0.71073
_diffrn_reflns_av_R_equivalents 0.4131
_diffrn_reflns_av_sigmaI/netI 0.1223
_diffrn_reflns_limit_h_max 42
_diffrn_reflns_limit_h_min -42
_diffrn_reflns_limit_k_max 42
_diffrn_reflns_limit_k_min -42
_diffrn_reflns_limit_l_max 42
_diffrn_reflns_limit_l_min -39
_diffrn_reflns_number 88390
_diffrn_reflns_theta_full 24.98
_diffrn_reflns_theta_max 24.98
_diffrn_reflns_theta_min 2.29
_exptl_absorpt_coefficient_mu 0.690
_exptl_absorpt_correction_T_max 0.9931
_exptl_absorpt_correction_T_min 0.9931
_exptl_absorpt_correction_type multi-scan
_exptl_crystal_density_diffrn 1.048
_exptl_crystal_F_000 14720
_exptl_crystal_size_max 0.01
_exptl_crystal_size_mid 0.01
_exptl_crystal_size_min 0.01
_platon_squeeze_details
;
Solvent molecules, unresolved water molecules and salts in the lattice are 
removed.
;
_refine_diff_density_max 0.458
_refine_diff_density_min -0.268
_refine_diff_density_rms 0.066
_refine_ls_abs_structure_details 'Flack H D (1983), Acta Cryst. A39, 876-881'
_refine_ls_abs_structure_Flack 0.03(6)
_refine_ls_extinction_method none
_refine_ls_goodness_of_fit_ref 1.589
_refine_ls_hydrogen_treatment constr
_refine_ls_matrix_type full
_refine_ls_number_parameters 200
_refine_ls_number_reflns 3303
_refine_ls_number_restraints 0
_refine_ls_restrained_S_all 1.589
_refine_ls_R_factor_all 0.2663
_refine_ls_R_factor_gt 0.0999
_refine_ls_shift/su_max 0.001
_refine_ls_shift/su_mean 0.000
_refine_ls_structure_factor_coef Fsqd
_refine_ls_weighting_details 'calc w=1/[\s^2^(Fo^2^)+(0.0500P)^2^+0.0000P] where P=(Fo^2^+2Fc^2^)/3'
_refine_ls_weighting_scheme calc
_refine_ls_wR_factor_gt 0.1973
_refine_ls_wR_factor_ref 0.2333
_reflns_number_gt 1135
_reflns_number_total 3303
_reflns_threshold_expression >2sigma(I)
_cod_data_source_file ic3020223_si_003.cif
_cod_data_source_block barry3
_cod_original_formula_sum 'C51 H48 B O7 Zn1.50'
_cod_database_code 4333810

loop_
_symmetry_equiv_pos_as_xyz
'x, y, z'
'-y, x, z'
'-x, -y, z'
'y, -x, z'
'x, -y, -z'
'y, x, -z'
'-x, y, -z'
'-y, -x, -z'
'z, x, y'
'-x, z, y'
'-z, -x, y'
'x, -z, y'
'z, -x, -y'
'x, z, -y'
'-z, x, -y'
'-x, -z, -y'
'y, z, x'
'-z, -y, -x'
'-z, y, x'
'z, y, -x'
'z, -y, x'
'y, -z, -x'
'-y, -z, x'
'-y, z, -x'
'x, y+1/2, z+1/2'
'-y, x+1/2, z+1/2'
'-x, -y+1/2, z+1/2'
'y, -x+1/2, z+1/2'
'x, -y+1/2, -z+1/2'
'y, x+1/2, -z+1/2'
'-x, y+1/2, -z+1/2'
'-y, -x+1/2, -z+1/2'
'z, x+1/2, y+1/2'
'-x, z+1/2, y+1/2'
'-z, -x+1/2, y+1/2'
'x, -z+1/2, y+1/2'
'z, -x+1/2, -y+1/2'
'x, z+1/2, -y+1/2'
'-z, x+1/2, -y+1/2'
'-x, -z+1/2, -y+1/2'
'y, z+1/2, x+1/2'
'-z, -y+1/2, -x+1/2'
'-z, y+1/2, x+1/2'
'z, y+1/2, -x+1/2'
'z, -y+1/2, x+1/2'
'y, -z+1/2, -x+1/2'
'-y, -z+1/2, x+1/2'
'-y, z+1/2, -x+1/2'
'x+1/2, y, z+1/2'
'-y+1/2, x, z+1/2'
'-x+1/2, -y, z+1/2'
'y+1/2, -x, z+1/2'
'x+1/2, -y, -z+1/2'
'y+1/2, x, -z+1/2'
'-x+1/2, y, -z+1/2'
'-y+1/2, -x, -z+1/2'
'z+1/2, x, y+1/2'
'-x+1/2, z, y+1/2'
'-z+1/2, -x, y+1/2'
'x+1/2, -z, y+1/2'
'z+1/2, -x, -y+1/2'
'x+1/2, z, -y+1/2'
'-z+1/2, x, -y+1/2'
'-x+1/2, -z, -y+1/2'
'y+1/2, z, x+1/2'
'-z+1/2, -y, -x+1/2'
'-z+1/2, y, x+1/2'
'z+1/2, y, -x+1/2'
'z+1/2, -y, x+1/2'
'y+1/2, -z, -x+1/2'
'-y+1/2, -z, x+1/2'
'-y+1/2, z, -x+1/2'
'x+1/2, y+1/2, z'
'-y+1/2, x+1/2, z'
'-x+1/2, -y+1/2, z'
'y+1/2, -x+1/2, z'
'x+1/2, -y+1/2, -z'
'y+1/2, x+1/2, -z'
'-x+1/2, y+1/2, -z'
'-y+1/2, -x+1/2, -z'
'z+1/2, x+1/2, y'
'-x+1/2, z+1/2, y'
'-z+1/2, -x+1/2, y'
'x+1/2, -z+1/2, y'
'z+1/2, -x+1/2, -y'
'x+1/2, z+1/2, -y'
'-z+1/2, x+1/2, -y'
'-x+1/2, -z+1/2, -y'
'y+1/2, z+1/2, x'
'-z+1/2, -y+1/2, -x'
'-z+1/2, y+1/2, x'
'z+1/2, y+1/2, -x'
'z+1/2, -y+1/2, x'
'y+1/2, -z+1/2, -x'
'-y+1/2, -z+1/2, x'
'-y+1/2, z+1/2, -x'

loop_
_atom_site_label
_atom_site_type_symbol
_atom_site_fract_x
_atom_site_fract_y
_atom_site_fract_z
_atom_site_U_iso_or_equiv
_atom_site_adp_type
_atom_site_occupancy
_atom_site_symmetry_multiplicity
_atom_site_calc_flag
_atom_site_refinement_flags
_atom_site_disorder_assembly
_atom_site_disorder_group
Zn3A Zn 1.1104(3) 0.8896(3) 0.8896(3) 0.061(4) Uani 0.15 3 d SP A 2
Zn3B Zn 1.1202(3) 0.8798(3) 0.8798(3) 0.086(7) Uani 0.15 3 d SP A 3
Zn1 Zn 1.14244(6) 0.85756(6) 0.85756(6) 0.0934(12) Uani 0.60 3 d SP A 1
Zn2 Zn 1.08883(8) 0.91117(8) 0.91117(8) 0.1075(14) Uani 0.60 3 d SP A 1
B1 B 0.8596(2) 0.6404(2) 0.8596(2) 0.069(4) Uani 1 3 d S . .
O1 O 1.1000(2) 0.8258(3) 0.8685(3) 0.150(4) Uani 1 1 d . . .
O2 O 1.0595(2) 0.8674(3) 0.8915(2) 0.138(3) Uani 1 1 d . . .
O3A O 1.1762(3) 0.8238(3) 0.8238(3) 0.138(8) Uani 0.50 3 d SP . .
O3B O 1.0547(4) 0.9453(4) 0.9453(4) 0.236(15) Uani 0.50 3 d SP . .
C1 C 0.8897(2) 0.6723(3) 0.8628(3) 0.085(3) Uani 1 1 d . . .
C2 C 0.9083(3) 0.6794(3) 0.8976(3) 0.093(3) Uani 1 1 d . . .
C3 C 0.9371(3) 0.7069(3) 0.9005(3) 0.082(3) Uani 1 1 d . . .
C4 C 0.9475(3) 0.7266(3) 0.8686(4) 0.082(3) Uani 1 1 d . . .
C5 C 0.9293(3) 0.7217(3) 0.8347(4) 0.093(3) Uani 1 1 d . . .
C6 C 0.8999(3) 0.6946(3) 0.8324(3) 0.091(3) Uani 1 1 d . . .
C7 C 0.9780(4) 0.7553(4) 0.8703(3) 0.086(3) Uani 1 1 d . A .
C8 C 0.9708(3) 0.7911(5) 0.8828(3) 0.109(4) Uani 1 1 d . . .
H8A H 0.9457 0.7977 0.8896 0.131 Uiso 1 1 calc R . .
C9 C 0.9990(5) 0.8183(3) 0.8862(3) 0.118(4) Uani 1 1 d . A .
H9A H 0.9930 0.8431 0.8942 0.141 Uiso 1 1 calc R . .
C10 C 1.0359(4) 0.8088(4) 0.8775(3) 0.089(3) Uani 1 1 d . . .
C11 C 1.0433(3) 0.7735(5) 0.8638(3) 0.111(4) Uani 1 1 d . A .
H11A H 1.0682 0.7671 0.8563 0.133 Uiso 1 1 calc R . .
C12 C 1.0141(4) 0.7461(4) 0.8608(4) 0.120(5) Uani 1 1 d . . .
H12A H 1.0197 0.7215 0.8521 0.144 Uiso 1 1 calc R A .
C13 C 0.9035(3) 0.6562(3) 0.9324(3) 0.115(4) Uani 1 1 d . . .
H13A H 0.9021 0.6728 0.9544 0.173 Uiso 1 1 calc R . .
H13B H 0.9250 0.6391 0.9351 0.173 Uiso 1 1 calc R . .
H13C H 0.8802 0.6415 0.9305 0.173 Uiso 1 1 calc R . .
C14 C 0.9571(3) 0.7136(3) 0.9365(3) 0.116(4) Uani 1 1 d . . .
H14A H 0.9675 0.7391 0.9366 0.174 Uiso 1 1 calc R . .
H14B H 0.9776 0.6953 0.9391 0.174 Uiso 1 1 calc R . .
H14C H 0.9394 0.7107 0.9575 0.174 Uiso 1 1 calc R . .
C15 C 0.9402(3) 0.7440(3) 0.7992(3) 0.122(4) Uani 1 1 d . . .
H15A H 0.9623 0.7597 0.8046 0.183 Uiso 1 1 calc R . .
H15B H 0.9191 0.7601 0.7916 0.183 Uiso 1 1 calc R . .
H15C H 0.9462 0.7264 0.7788 0.183 Uiso 1 1 calc R . .
C16 C 0.8795(3) 0.6899(3) 0.7949(3) 0.106(4) Uani 1 1 d . . .
H16A H 0.8657 0.6660 0.7948 0.158 Uiso 1 1 calc R . .
H16B H 0.8979 0.6900 0.7743 0.158 Uiso 1 1 calc R . .
H16C H 0.8617 0.7108 0.7915 0.158 Uiso 1 1 calc R . .
C17 C 1.0694(4) 0.8345(4) 0.8788(4) 0.103(4) Uani 1 1 d . A 1

loop_
_atom_site_aniso_label
_atom_site_aniso_U_11
_atom_site_aniso_U_22
_atom_site_aniso_U_33
_atom_site_aniso_U_23
_atom_site_aniso_U_13
_atom_site_aniso_U_12
Zn3A 0.061(4) 0.061(4) 0.061(4) -0.028(5) 0.028(5) 0.028(5)
Zn3B 0.086(7) 0.086(7) 0.086(7) -0.039(6) 0.039(6) 0.039(6)
Zn1 0.0934(12) 0.0934(12) 0.0934(12) 0.0201(16) -0.0201(16) -0.0201(16)
Zn2 0.1075(14) 0.1075(14) 0.1075(14) 0.0258(18) -0.0258(18) -0.0258(18)
B1 0.069(4) 0.069(4) 0.069(4) 0.008(6) -0.008(6) 0.008(6)
O1 0.062(5) 0.168(9) 0.220(9) 0.074(6) -0.004(6) -0.015(6)
O2 0.126(7) 0.130(7) 0.158(8) -0.021(6) -0.025(5) -0.034(6)
O3A 0.138(8) 0.138(8) 0.138(8) -0.027(8) 0.027(8) 0.027(8)
O3B 0.236(15) 0.236(15) 0.236(15) -0.081(13) 0.081(13) 0.081(13)
C1 0.075(7) 0.118(9) 0.062(7) 0.003(7) -0.001(7) -0.004(6)
C2 0.104(10) 0.099(9) 0.077(9) 0.004(7) 0.027(7) -0.026(7)
C3 0.084(8) 0.093(8) 0.068(8) -0.015(7) -0.003(7) -0.006(7)
C4 0.084(8) 0.081(8) 0.083(9) 0.013(7) -0.012(7) -0.019(6)
C5 0.100(9) 0.070(8) 0.108(10) 0.013(8) 0.001(8) -0.016(7)
C6 0.103(9) 0.110(9) 0.059(7) 0.017(7) -0.019(7) -0.011(7)
C7 0.086(10) 0.083(9) 0.089(9) 0.013(7) 0.002(7) -0.009(9)
C8 0.079(9) 0.110(12) 0.138(11) 0.017(10) -0.004(8) -0.032(10)
C9 0.108(10) 0.103(10) 0.143(10) 0.011(7) 0.007(11) 0.041(11)
C10 0.098(11) 0.078(9) 0.090(9) 0.015(7) -0.007(7) -0.007(8)
C11 0.078(9) 0.129(12) 0.127(10) 0.004(10) 0.021(7) -0.010(9)
C12 0.085(9) 0.106(11) 0.170(14) 0.001(9) 0.031(9) 0.017(9)
C13 0.114(8) 0.116(9) 0.116(9) -0.006(8) 0.031(7) -0.035(7)
C14 0.118(9) 0.156(10) 0.075(8) 0.002(7) -0.006(7) -0.054(7)
C15 0.156(11) 0.127(10) 0.083(8) 0.025(7) 0.006(7) -0.031(8)
C16 0.135(9) 0.102(8) 0.080(8) 0.010(6) -0.015(7) -0.020(7)
C17 0.097(11) 0.080(9) 0.131(11) 0.023(8) -0.038(9) -0.030(11)

loop_
_atom_type_symbol
_atom_type_description
_atom_type_scat_dispersion_real
_atom_type_scat_dispersion_imag
_atom_type_scat_source
C C 0.0033 0.0016 'International Tables Vol C Tables 4.2.6.8 and 6.1.1.4'
H H 0.0000 0.0000 'International Tables Vol C Tables 4.2.6.8 and 6.1.1.4'
B B 0.0013 0.0007 'International Tables Vol C Tables 4.2.6.8 and 6.1.1.4'
O O 0.0106 0.0060 'International Tables Vol C Tables 4.2.6.8 and 6.1.1.4'
Zn Zn 0.2839 1.4301 'International Tables Vol C Tables 4.2.6.8 and 6.1.1.4'

loop_
_geom_angle_atom_site_label_1
_geom_angle_atom_site_label_2
_geom_angle_atom_site_label_3
_geom_angle
_geom_angle_site_symmetry_1
_geom_angle_site_symmetry_3
O2 Zn3A O2 110.4(5) 24_757 11_775
O2 Zn3A O2 110.4(5) 24_757 .
O2 Zn3A O2 110.4(5) 11_775 .
O2 Zn3A O1 59.7(3) 24_757 24_757
O2 Zn3A O1 112.2(4) 11_775 24_757
O2 Zn3A O1 136.9(5) . 24_757
O2 Zn3A O1 112.2(4) 24_757 .
O2 Zn3A O1 136.9(5) 11_775 .
O2 Zn3A O1 59.7(3) . .
O1 Zn3A O1 84.2(5) 24_757 .
O2 Zn3A O1 136.9(5) 24_757 11_775
O2 Zn3A O1 59.7(3) 11_775 11_775
O2 Zn3A O1 112.2(4) . 11_775
O1 Zn3A O1 84.2(5) 24_757 11_775
O1 Zn3A O1 84.2(5) . 11_775
O1 Zn3B O1 101.8(6) 24_757 .
O1 Zn3B O1 101.8(6) 24_757 11_775
O1 Zn3B O1 101.8(6) . 11_775
O1 Zn3B O2 61.6(3) 24_757 24_757
O1 Zn3B O2 115.1(3) . 24_757
O1 Zn3B O2 141.5(3) 11_775 24_757
O1 Zn3B O2 115.1(3) 24_757 11_775
O1 Zn3B O2 141.5(3) . 11_775
O1 Zn3B O2 61.6(3) 11_775 11_775
O2 Zn3B O2 92.7(6) 24_757 11_775
O1 Zn3B O2 141.5(3) 24_757 .
O1 Zn3B O2 61.6(3) . .
O1 Zn3B O2 115.1(3) 11_775 .
O2 Zn3B O2 92.7(6) 24_757 .
O2 Zn3B O2 92.7(6) 11_775 .
O1 Zn1 O1 114.9(3) 24_757 .
O1 Zn1 O1 114.9(3) 24_757 11_775
O1 Zn1 O1 114.9(3) . 11_775
O1 Zn1 O3A 103.3(4) 24_757 .
O1 Zn1 O3A 103.3(4) . .
O1 Zn1 O3A 103.3(4) 11_775 .
O2 Zn2 O2 108.4(3) 24_757 11_775
O2 Zn2 O2 108.4(3) 24_757 .
O2 Zn2 O2 108.4(3) 11_775 .
O2 Zn2 O3B 110.5(3) 24_757 .
O2 Zn2 O3B 110.5(3) 11_775 .
O2 Zn2 O3B 110.5(3) . .
C1 B1 C1 119.98(3) 95_665 .
C1 B1 C1 119.98(4) 95_665 37_566
C1 B1 C1 119.98(3) . 37_566
C17 O1 Zn1 128.6(10) . .
C17 O1 Zn3B 90.8(10) . .
Zn1 O1 Zn3B 39.6(4) . .
C17 O1 Zn3A 78.3(9) . .
Zn1 O1 Zn3A 52.5(4) . .
Zn3B O1 Zn3A 12.9(4) . .
C17 O2 Zn3A 95.7(9) . .
C17 O2 Zn2 132.9(8) . .
Zn3A O2 Zn2 39.0(4) . .
C17 O2 Zn3B 81.5(8) . .
Zn3A O2 Zn3B 14.8(4) . .
Zn2 O2 Zn3B 53.8(4) . .
C6 C1 C2 116.9(9) . .
C6 C1 B1 122.6(10) . .
C2 C1 B1 120.5(10) . .
C3 C2 C1 121.4(10) . .
C3 C2 C13 113.6(11) . .
C1 C2 C13 124.5(11) . .
C4 C3 C2 118.8(10) . .
C4 C3 C14 119.9(11) . .
C2 C3 C14 121.3(11) . .
C5 C4 C3 121.9(10) . .
C5 C4 C7 117.5(11) . .
C3 C4 C7 120.6(11) . .
C4 C5 C6 118.6(10) . .
C4 C5 C15 122.2(10) . .
C6 C5 C15 119.1(11) . .
C1 C6 C5 122.3(10) . .
C1 C6 C16 119.5(11) . .
C5 C6 C16 118.2(10) . .
C12 C7 C8 118.4(12) . .
C12 C7 C4 120.7(13) . .
C8 C7 C4 120.9(12) . .
C7 C8 C9 122.4(12) . .
C10 C9 C8 119.3(11) . .
C11 C10 C9 119.0(11) . .
C11 C10 C17 114.6(15) . .
C9 C10 C17 126.2(15) . .
C10 C11 C12 120.6(11) . .
C7 C12 C11 120.3(12) . .
O1 C17 O2 126.1(13) . .
O1 C17 C10 123.7(15) . .
O2 C17 C10 110.2(14) . .

loop_
_geom_bond_atom_site_label_1
_geom_bond_atom_site_label_2
_geom_bond_distance
_geom_bond_site_symmetry_2
Zn3A O2 1.971(9) 24_757
Zn3A O2 1.971(9) 11_775
Zn3A O2 1.971(9) .
Zn3A O1 2.416(15) 24_757
Zn3A O1 2.416(15) .
Zn3A O1 2.416(15) 11_775
Zn3B O1 2.087(13) 24_757
Zn3B O1 2.087(13) .
Zn3B O1 2.087(13) 11_775
Zn3B O2 2.237(12) 24_757
Zn3B O2 2.237(12) 11_775
Zn3B O2 2.237(12) .
Zn1 O1 1.922(9) 24_757
Zn1 O1 1.922(9) .
Zn1 O1 1.922(9) 11_775
Zn1 O3A 2.08(2) .
Zn2 O2 1.996(9) 24_757
Zn2 O2 1.996(9) 11_775
Zn2 O2 1.996(9) .
Zn2 O3B 2.10(2) .
B1 C1 1.561(10) 95_665
B1 C1 1.561(10) .
B1 C1 1.561(10) 37_566
O1 C17 1.187(14) .
O2 C17 1.299(13) .
C1 C6 1.386(12) .
C1 C2 1.422(12) .
C2 C3 1.418(12) .
C2 C13 1.495(12) .
C3 C4 1.380(12) .
C3 C14 1.480(12) .
C4 C5 1.376(12) .
C4 C7 1.487(14) .
C5 C6 1.421(12) .
C5 C15 1.539(13) .
C6 C16 1.526(11) .
C7 C12 1.364(12) .
C7 C8 1.372(13) .
C8 C9 1.397(14) .
C9 C10 1.389(14) .
C10 C11 1.368(14) .
C10 C17 1.501(16) .
C11 C12 1.427(14) .

loop_
_platon_squeeze_void_nr
_platon_squeeze_void_average_x
_platon_squeeze_void_average_y
_platon_squeeze_void_average_z
_platon_squeeze_void_volume
_platon_squeeze_void_count_electrons
1 0.000 0.000 0.000 866.9 190.9
2 0.500 0.000 0.000 877.2 315.7
3 0.347 0.000 0.153 11.1 2.1
4 0.653 0.000 0.153 12.1 2.2
5 0.500 0.000 0.500 866.8 190.9
6 0.000 0.000 0.500 877.2 315.7
7 0.153 0.000 0.347 11.3 2.2
8 0.847 0.000 0.347 10.4 1.9
9 0.153 0.000 0.653 12.1 2.2
10 0.847 0.000 0.653 11.1 2.1
11 0.347 0.000 0.847 10.4 1.9
12 0.653 0.000 0.847 11.3 2.2
13 0.653 0.153 0.000 12.1 2.0
14 0.500 0.153 0.153 12.1 2.2
15 0.000 0.153 0.347 11.3 2.2
16 0.847 0.153 0.500 11.2 1.9
17 0.153 0.153 0.500 12.1 2.0
18 1.000 0.153 0.653 12.1 2.2
19 0.500 0.153 0.847 11.3 2.2
20 0.347 0.153 1.000 11.2 1.9
21 0.250 0.250 0.250 261.2 98.0
22 0.750 0.250 0.250 261.2 98.0
23 0.750 0.250 0.750 261.2 98.0
24 0.250 0.250 0.750 261.2 98.0
25 0.500 0.500 0.000 866.9 190.9
26 0.000 0.500 0.500 866.9 190.9
27 0.000 0.500 0.000 877.2 315.7
28 0.500 0.500 0.500 877.2 315.7
29 0.153 0.347 0.000 11.3 2.1
30 0.847 0.347 0.000 10.4 1.9
31 1.000 0.347 0.153 11.2 2.1
32 0.500 0.347 0.347 10.4 2.0
33 0.347 0.347 0.500 10.4 1.9
34 0.653 0.347 0.500 11.3 2.1
35 0.500 0.347 0.653 11.2 2.1
36 0.000 0.347 0.847 10.4 2.0
37 0.153 0.500 0.153 12.1 2.2
38 0.847 0.500 0.153 11.1 2.1
39 0.653 0.500 0.347 11.3 2.2
40 0.347 0.500 0.347 10.4 1.9
41 0.653 0.500 0.653 12.1 2.2
42 0.347 0.500 0.653 11.1 2.1
43 0.153 0.500 0.847 11.3 2.2
44 0.847 0.500 0.847 10.4 1.9
45 0.153 0.653 0.000 12.1 2.0
46 1.000 0.653 0.153 12.1 2.2
47 0.500 0.653 0.347 11.3 2.2
48 0.347 0.653 0.500 11.2 1.9
49 0.653 0.653 0.500 12.1 2.0
50 0.500 0.653 0.653 12.1 2.2
51 0.000 0.653 0.847 11.3 2.2
52 0.847 0.653 1.000 11.2 1.9
53 0.750 0.750 0.250 261.2 98.0
54 0.250 0.750 0.250 261.2 98.0
55 0.250 0.750 0.750 261.2 98.0
56 0.750 0.750 0.750 261.2 98.0
57 0.347 0.847 0.000 10.4 1.9
58 0.653 0.847 0.000 11.3 2.1
59 0.500 0.847 0.153 11.2 2.1
60 0.000 0.847 0.347 10.4 2.0
61 0.847 0.847 0.500 10.4 1.9
62 0.153 0.847 0.500 11.3 2.1
63 1.000 0.847 0.653 11.2 2.1
64 0.500 0.847 0.847 10.4 2.0
